data_4105815
loop_
_publ_author_name
'Zhen-Zhong Lu'
'Rui Zhang'
'Yi-Zhi Li'
'Zi-Jian Guo'
'He-Gen Zheng'

_publ_section_title
;
 Solvatochromic Behavior of a Nanotubular Metal-Organic Framework for
 Sensing Small Molecules
;
_journal_name_full 'Journal of the American Chemical Society'
_journal_page_first 4172
_journal_page_last 4174
_journal_paper_doi 10.1021/ja109437d
_journal_volume 133
_journal_year 2011
_chemical_formula_moiety 'C36 H24 Cu4 I2 N18 S4 W'
_chemical_formula_sum 'C36 H24 Cu4 I2 N18 S4 W'
_chemical_formula_weight 1528.85
_chemical_name_systematic
; 
 ? 
;
_space_group_IT_number 68
_symmetry_cell_setting orthorhombic
_symmetry_space_group_name_Hall '-C 2a 2ac'
_symmetry_space_group_name_H-M 'C c c a :2'
_atom_sites_solution_hydrogens geom
_atom_sites_solution_primary direct
_atom_sites_solution_secondary difmap
_audit_creation_method SHELXL-97
_cell_angle_alpha 90.00
_cell_angle_beta 90.00
_cell_angle_gamma 90.00
_cell_formula_units_Z 8
_cell_length_a 26.589(7)
_cell_length_b 31.767(8)
_cell_length_c 13.739(3)
_cell_measurement_reflns_used 4735
_cell_measurement_temperature 291(2)
_cell_measurement_theta_max 25.43
_cell_measurement_theta_min 2.11
_cell_volume 11605(5)
_computing_cell_refinement SMART
_computing_data_collection 'SMART (Bruker, 2000)'
_computing_data_reduction 'SAINT (Bruker, 2000)'
_computing_molecular_graphics SHELXTL
_computing_publication_material SHELXTL
_computing_structure_refinement SHELXTL
_computing_structure_solution 'SHELXTL (Bruker, 2000)'
_diffrn_ambient_temperature 291(2)
_diffrn_measured_fraction_theta_full 1.000
_diffrn_measured_fraction_theta_max 1.000
_diffrn_measurement_device_type 'Bruker Smart Apex CCD'
_diffrn_measurement_method 'phi and omega scans'
_diffrn_radiation_monochromator graphite
_diffrn_radiation_source 'sealed tube'
_diffrn_radiation_type MoK\a
_diffrn_radiation_wavelength 0.71073
_diffrn_reflns_av_R_equivalents 0.0502
_diffrn_reflns_av_sigmaI/netI 0.0497
_diffrn_reflns_limit_h_max 24
_diffrn_reflns_limit_h_min -32
_diffrn_reflns_limit_k_max 39
_diffrn_reflns_limit_k_min -35
_diffrn_reflns_limit_l_max 11
_diffrn_reflns_limit_l_min -16
_diffrn_reflns_number 29583
_diffrn_reflns_theta_full 26.00
_diffrn_reflns_theta_max 26.00
_diffrn_reflns_theta_min 1.79
_exptl_absorpt_coefficient_mu 4.666
_exptl_absorpt_correction_T_max 0.326
_exptl_absorpt_correction_T_min 0.227
_exptl_absorpt_correction_type multi-scan
_exptl_absorpt_process_details 'SADABS; Bruker, 2000'
_exptl_crystal_colour 'dark red'
_exptl_crystal_density_diffrn 1.750
_exptl_crystal_description BLOCK
_exptl_crystal_F_000 5808.0
_exptl_crystal_size_max 0.36
_exptl_crystal_size_mid 0.28
_exptl_crystal_size_min 0.24
_refine_diff_density_max 0.909
_refine_diff_density_min -1.336
_refine_diff_density_rms 0.157
_refine_ls_extinction_method none
_refine_ls_goodness_of_fit_ref 1.038
_refine_ls_hydrogen_treatment constr
_refine_ls_matrix_type full
_refine_ls_number_parameters 294
_refine_ls_number_reflns 5721
_refine_ls_number_restraints 0
_refine_ls_restrained_S_all 1.038
_refine_ls_R_factor_all 0.0729
_refine_ls_R_factor_gt 0.0490
_refine_ls_shift/su_max 0.001
_refine_ls_shift/su_mean 0.000
_refine_ls_structure_factor_coef Fsqd
_refine_ls_weighting_details 'calc w=1/[\s^2^(Fo^2^)+(0.0790P)^2^+0.0000P] where P=(Fo^2^+2Fc^2^)/3'
_refine_ls_weighting_scheme calc
_refine_ls_wR_factor_gt 0.1223
_refine_ls_wR_factor_ref 0.1298
_reflns_number_gt 4400
_reflns_number_total 5721
_reflns_threshold_expression >2sigma(I)
_cod_data_source_file ja109437d_si_002_1.cif
_cod_data_source_block 1
_cod_original_cell_volume 11604(5)
_cod_original_sg_symbol_Hall '-C 2b 2bc'
_cod_original_sg_symbol_H-M 'C c c a'
_cod_database_code 4105815

loop_
_symmetry_equiv_pos_as_xyz
'x, y, z'
'-x+1/2, -y, z'
'-x, y, -z+1/2'
'x+1/2, -y, -z+1/2'
'x+1/2, y+1/2, z'
'-x+1, -y+1/2, z'
'-x+1/2, y+1/2, -z+1/2'
'x+1, -y+1/2, -z+1/2'
'-x, -y, -z'
'x-1/2, y, -z'
'x, -y, z-1/2'
'-x-1/2, y, z-1/2'
'-x+1/2, -y+1/2, -z'
'x, y+1/2, -z'
'x+1/2, -y+1/2, z-1/2'
'-x, y+1/2, z-1/2'

loop_
_atom_site_label
_atom_site_type_symbol
_atom_site_fract_x
_atom_site_fract_y
_atom_site_fract_z
_atom_site_U_iso_or_equiv
_atom_site_adp_type
_atom_site_occupancy
_atom_site_symmetry_multiplicity
_atom_site_calc_flag
_atom_site_refinement_flags
C1 C 0.6955(3) 0.3972(2) 0.6516(5) 0.0313(16) Uani 1 1 d .
H1 H 0.7087 0.4227 0.6303 0.038 Uiso 1 1 calc R
C2 C 0.6994(3) 0.3602(2) 0.5941(6) 0.0354(18) Uani 1 1 d .
H2 H 0.7167 0.3606 0.5353 0.042 Uiso 1 1 calc R
C3 C 0.6777(3) 0.3243(2) 0.6262(6) 0.0353(18) Uani 1 1 d .
C4 C 0.6542(3) 0.3203(2) 0.7147(6) 0.0349(17) Uani 1 1 d .
H4 H 0.6418 0.2944 0.7352 0.042 Uiso 1 1 calc R
C5 C 0.6492(3) 0.3557(2) 0.7727(6) 0.0423(19) Uani 1 1 d .
H5 H 0.6317 0.3540 0.8311 0.051 Uiso 1 1 calc R
C6 C 0.6777(3) 0.2874(3) 0.5645(7) 0.050(2) Uani 1 1 d .
C7 C 0.6880(3) 0.2177(3) 0.4467(6) 0.0417(19) Uani 1 1 d .
C8 C 0.6846(2) 0.1847(2) 0.3816(5) 0.0300(16) Uani 1 1 d .
C9 C 0.7017(3) 0.1873(2) 0.2866(6) 0.0332(17) Uani 1 1 d .
H9 H 0.7135 0.2131 0.2644 0.040 Uiso 1 1 calc R
C10 C 0.7022(3) 0.1542(2) 0.2241(6) 0.0390(19) Uani 1 1 d .
H10 H 0.7143 0.1574 0.1610 0.047 Uiso 1 1 calc R
C11 C 0.6681(3) 0.1112(3) 0.3524(6) 0.0424(19) Uani 1 1 d .
H11 H 0.6572 0.0852 0.3751 0.051 Uiso 1 1 calc R
C12 C 0.6684(3) 0.1452(3) 0.4131(5) 0.0353(18) Uani 1 1 d .
H12 H 0.6575 0.1419 0.4771 0.042 Uiso 1 1 calc R
C13 C 0.6256(3) 0.5404(2) 0.9977(6) 0.0390(19) Uani 1 1 d .
H13 H 0.6435 0.5159 0.9850 0.047 Uiso 1 1 calc R
C14 C 0.5912(3) 0.5428(3) 1.0796(6) 0.045(2) Uani 1 1 d .
H14 H 0.5871 0.5199 1.1208 0.054 Uiso 1 1 calc R
C15 C 0.5659(3) 0.5781(3) 1.0950(6) 0.0409(19) Uani 1 1 d .
C16 C 0.5697(3) 0.6132(2) 1.0323(6) 0.0419(19) Uani 1 1 d .
H16 H 0.5504 0.6371 1.0431 0.050 Uiso 1 1 calc R
C17 C 0.6038(3) 0.6111(2) 0.9517(6) 0.0397(19) Uani 1 1 d .
H17 H 0.6072 0.6338 0.9092 0.048 Uiso 1 1 calc R
C18 C 0.5356(4) 0.5798(3) 1.1778(5) 0.043(2) Uani 1 1 d .
Cu1 Cu 0.67194(4) 0.44530(3) 0.83876(7) 0.0365(2) Uani 1 1 d .
Cu2 Cu 0.68725(3) 0.56627(3) 0.83035(7) 0.0328(2) Uani 1 1 d .
I1 I 0.591016(19) 0.432901(16) 0.93645(3) 0.03664(15) Uani 1 1 d .
N1 N 0.6704(2) 0.39383(16) 0.7436(5) 0.0312(14) Uani 1 1 d .
N2 N 0.6604(2) 0.24994(18) 0.5927(5) 0.0361(15) Uani 1 1 d .
N3 N 0.6658(2) 0.2136(2) 0.5336(5) 0.0432(16) Uani 1 1 d .
N4 N 0.7073(3) 0.2560(2) 0.4138(5) 0.0411(17) Uani 1 1 d .
N5 N 0.7013(3) 0.2919(2) 0.4739(5) 0.0390(15) Uani 1 1 d .
N6 N 0.6844(2) 0.1154(2) 0.2557(5) 0.0420(17) Uani 1 1 d .
N7 N 0.6310(2) 0.57577(19) 0.9386(4) 0.0332(14) Uani 1 1 d .
N8 N 0.5156(3) 0.5432(2) 1.2097(5) 0.0409(16) Uani 1 1 d .
N9 N 0.5161(2) 0.61855(19) 1.2102(4) 0.0350(14) Uani 1 1 d .
S1 S 0.68242(7) 0.50518(6) 0.74546(15) 0.0361(4) Uani 1 1 d .
S2 S 0.75691(6) 0.55754(6) 0.92879(14) 0.0323(4) Uani 1 1 d .
W1 W 0.7500 0.5000 0.83831(3) 0.02767(13) Uani 1 2 d S

loop_
_atom_site_aniso_label
_atom_site_aniso_U_11
_atom_site_aniso_U_22
_atom_site_aniso_U_33
_atom_site_aniso_U_23
_atom_site_aniso_U_13
_atom_site_aniso_U_12
C1 0.042(4) 0.034(4) 0.017(3) 0.011(3) -0.011(3) -0.002(3)
C2 0.032(4) 0.038(4) 0.037(4) -0.014(3) 0.014(3) 0.018(3)
C3 0.040(4) 0.026(4) 0.040(4) -0.012(3) -0.023(3) 0.017(3)
C4 0.036(4) 0.023(4) 0.045(5) -0.020(3) -0.012(3) -0.001(3)
C5 0.046(4) 0.025(4) 0.055(5) 0.013(4) 0.011(4) 0.016(3)
C6 0.032(4) 0.042(5) 0.074(6) -0.023(4) 0.022(4) -0.015(3)
C7 0.043(4) 0.043(5) 0.039(5) -0.004(4) -0.016(4) 0.003(4)
C8 0.021(3) 0.034(4) 0.035(4) -0.016(3) -0.006(3) 0.015(3)
C9 0.032(4) 0.030(4) 0.038(4) 0.009(3) 0.017(3) 0.020(3)
C10 0.037(4) 0.038(4) 0.042(5) -0.015(4) -0.006(3) 0.022(3)
C11 0.049(5) 0.052(5) 0.026(4) -0.002(4) -0.010(3) 0.015(4)
C12 0.031(4) 0.047(5) 0.028(4) 0.008(3) -0.013(3) 0.016(3)
C13 0.036(4) 0.037(4) 0.043(4) 0.019(4) 0.009(3) 0.019(3)
C14 0.041(4) 0.055(5) 0.040(5) -0.011(4) 0.029(4) -0.009(4)
C15 0.056(5) 0.038(4) 0.029(4) -0.013(3) 0.015(4) -0.008(4)
C16 0.051(5) 0.034(4) 0.041(4) 0.014(4) -0.024(4) -0.007(3)
C17 0.062(5) 0.018(4) 0.039(4) 0.008(3) -0.013(4) -0.025(3)
C18 0.068(6) 0.052(5) 0.010(3) -0.008(3) -0.011(3) 0.015(4)
Cu1 0.0420(5) 0.0386(5) 0.0290(5) -0.0091(4) -0.0111(4) 0.0086(4)
Cu2 0.0309(5) 0.0338(5) 0.0336(5) 0.0104(4) -0.0025(3) 0.0098(4)
I1 0.0416(3) 0.0390(3) 0.0293(3) -0.0083(2) -0.0121(2) 0.0080(2)
N1 0.044(3) 0.011(3) 0.039(3) 0.000(2) -0.012(3) -0.010(2)
N2 0.048(4) 0.018(3) 0.042(4) 0.001(3) 0.018(3) 0.009(3)
N3 0.040(4) 0.053(4) 0.037(4) -0.014(3) 0.015(3) -0.009(3)
N4 0.045(4) 0.046(4) 0.033(3) 0.026(3) 0.006(3) 0.023(3)
N5 0.055(4) 0.037(4) 0.025(3) -0.002(3) -0.008(3) -0.014(3)
N6 0.047(4) 0.030(3) 0.049(4) -0.024(3) 0.007(3) -0.017(3)
N7 0.037(3) 0.036(4) 0.026(3) 0.009(3) 0.011(2) 0.000(3)
N8 0.053(4) 0.042(4) 0.028(3) 0.007(3) 0.017(3) 0.017(3)
N9 0.041(3) 0.037(3) 0.027(3) 0.013(3) -0.004(3) 0.007(3)
S1 0.0300(9) 0.0422(11) 0.0361(10) -0.0039(8) -0.0060(7) 0.0041(7)
S2 0.0290(9) 0.0369(10) 0.0311(9) 0.0017(8) -0.0031(7) -0.0012(7)
W1 0.0277(2) 0.0301(2) 0.0252(2) 0.000 0.000 0.01400(15)

loop_
_atom_type_symbol
_atom_type_description
_atom_type_scat_dispersion_real
_atom_type_scat_dispersion_imag
_atom_type_scat_source
C C 0.0033 0.0016 'International Tables Vol C Tables 4.2.6.8 and 6.1.1.4'
H H 0.0000 0.0000 'International Tables Vol C Tables 4.2.6.8 and 6.1.1.4'
N N 0.0061 0.0033 'International Tables Vol C Tables 4.2.6.8 and 6.1.1.4'
S S 0.1246 0.1234 'International Tables Vol C Tables 4.2.6.8 and 6.1.1.4'
Cu Cu 0.3201 1.2651 'International Tables Vol C Tables 4.2.6.8 and 6.1.1.4'
I I -0.4742 1.8119 'International Tables Vol C Tables 4.2.6.8 and 6.1.1.4'
W W -0.8490 6.8722 'International Tables Vol C Tables 4.2.6.8 and 6.1.1.4'
O O 0.0106 0.0060 'International Tables Vol C Tables 4.2.6.8 and 6.1.1.4'

loop_
_geom_angle_atom_site_label_1
_geom_angle_atom_site_label_2
_geom_angle_atom_site_label_3
_geom_angle
_geom_angle_site_symmetry_1
_geom_angle_site_symmetry_3
C2 C1 N1 117.6(6) . .
C2 C1 H1 121.2 . .
N1 C1 H1 121.2 . .
C3 C2 C1 119.0(7) . .
C3 C2 H2 120.5 . .
C1 C2 H2 120.5 . .
C2 C3 C4 124.1(7) . .
C2 C3 C6 119.6(8) . .
C4 C3 C6 116.3(7) . .
C3 C4 C5 118.6(7) . .
C3 C4 H4 120.7 . .
C5 C4 H4 120.7 . .
C4 C5 N1 120.2(7) . .
C4 C5 H5 119.9 . .
N1 C5 H5 119.9 . .
N2 C6 N5 120.2(7) . .
N2 C6 C3 123.6(8) . .
N5 C6 C3 115.9(7) . .
N3 C7 C8 118.3(8) . .
N3 C7 N4 122.5(8) . .
C8 C7 N4 118.4(8) . .
C7 C8 C9 122.9(8) . .
C7 C8 C12 120.1(7) . .
C9 C8 C12 116.5(7) . .
C10 C9 C8 123.6(7) . .
C10 C9 H9 118.2 . .
C8 C9 H9 118.2 . .
C9 C10 N6 119.0(7) . .
C9 C10 H10 120.5 . .
N6 C10 H10 120.5 . .
C12 C11 N6 120.1(8) . .
C12 C11 H11 119.9 . .
N6 C11 H11 119.9 . .
C11 C12 C8 121.5(7) . .
C11 C12 H12 119.2 . .
C8 C12 H12 119.2 . .
N7 C13 C14 118.4(7) . .
N7 C13 H13 120.8 . .
C14 C13 H13 120.8 . .
C15 C14 C13 119.2(8) . .
C15 C14 H14 120.4 . .
C13 C14 H14 120.4 . .
C14 C15 C18 117.3(8) . .
C14 C15 C16 122.3(8) . .
C18 C15 C16 120.4(8) . .
C15 C16 C17 118.7(8) . .
C15 C16 H16 120.7 . .
C17 C16 H16 120.7 . .
N7 C17 C16 118.7(6) . .
N7 C17 H17 120.7 . .
C16 C17 H17 120.7 . .
N8 C18 C15 117.2(7) . .
N8 C18 N9 120.3(7) . .
C15 C18 N9 120.4(8) . .
N1 Cu1 S2 109.04(18) . 2_665
N1 Cu1 S1 107.39(18) . .
S2 Cu1 S1 103.61(8) 2_665 .
N1 Cu1 I1 100.98(18) . .
S2 Cu1 I1 114.15(6) 2_665 .
S1 Cu1 I1 121.18(6) . .
N1 Cu1 W1 120.97(18) . .
S2 Cu1 W1 52.09(5) 2_665 .
S1 Cu1 W1 51.52(5) . .
I1 Cu1 W1 137.96(4) . .
N6 Cu2 N7 106.3(3) 14_556 .
N6 Cu2 S1 111.7(2) 14_556 .
N7 Cu2 S1 116.14(18) . .
N6 Cu2 S2 118.7(2) 14_556 .
N7 Cu2 S2 99.85(18) . .
S1 Cu2 S2 104.11(8) . .
N6 Cu2 W1 132.3(2) 14_556 .
N7 Cu2 W1 121.20(16) . .
S1 Cu2 W1 52.12(5) . .
S2 Cu2 W1 52.02(5) . .
C5 N1 C1 120.3(6) . .
C5 N1 Cu1 120.5(5) . .
C1 N1 Cu1 118.9(4) . .
C6 N2 N3 121.7(6) . .
C7 N3 N2 118.4(7) . .
C7 N4 N5 118.1(6) . .
C6 N5 N4 119.1(6) . .
C10 N6 C11 119.1(7) . .
C10 N6 Cu2 120.3(5) . 14_546
C11 N6 Cu2 120.4(6) . 14_546
C17 N7 C13 122.6(6) . .
C17 N7 Cu2 125.9(5) . .
C13 N7 Cu2 111.4(5) . .
C18 N8 N8 119.7(4) . 3_657
N9 N9 C18 118.4(4) 3_657 .
W1 S1 Cu2 73.79(6) . .
W1 S1 Cu1 73.53(6) . .
Cu2 S1 Cu1 115.21(9) . .
W1 S2 Cu1 74.34(7) . 2_665
W1 S2 Cu2 72.80(6) . .
Cu1 S2 Cu2 110.81(9) 2_665 .
S1 W1 S1 109.48(11) . 2_665
S1 W1 S2 109.24(7) . .
S1 W1 S2 108.51(7) 2_665 .
S1 W1 S2 108.51(7) . 2_665
S1 W1 S2 109.24(7) 2_665 2_665
S2 W1 S2 111.84(10) . 2_665
S1 W1 Cu2 54.09(6) . .
S1 W1 Cu2 122.65(6) 2_665 .
S2 W1 Cu2 55.18(5) . .
S2 W1 Cu2 128.07(5) 2_665 .
S1 W1 Cu2 122.65(6) . 2_665
S1 W1 Cu2 54.09(6) 2_665 2_665
S2 W1 Cu2 128.07(5) . 2_665
S2 W1 Cu2 55.18(5) 2_665 2_665
Cu2 W1 Cu2 175.33(4) . 2_665
S1 W1 Cu1 125.24(6) . 2_665
S1 W1 Cu1 54.94(6) 2_665 2_665
S2 W1 Cu1 53.57(5) . 2_665
S2 W1 Cu1 126.25(5) 2_665 2_665
Cu2 W1 Cu1 88.47(3) . 2_665
Cu2 W1 Cu1 91.54(3) 2_665 2_665
S1 W1 Cu1 54.94(6) . .
S1 W1 Cu1 125.24(6) 2_665 .
S2 W1 Cu1 126.25(5) . .
S2 W1 Cu1 53.57(5) 2_665 .
Cu2 W1 Cu1 91.54(3) . .
Cu2 W1 Cu1 88.47(3) 2_665 .
Cu1 W1 Cu1 179.74(4) 2_665 .

loop_
_geom_bond_atom_site_label_1
_geom_bond_atom_site_label_2
_geom_bond_distance
_geom_bond_site_symmetry_2
C1 C2 1.420(10) .
C1 N1 1.432(10) .
C1 H1 0.9300 .
C2 C3 1.352(11) .
C2 H2 0.9300 .
C3 C4 1.373(12) .
C3 C6 1.446(11) .
C4 C5 1.384(10) .
C4 H4 0.9300 .
C5 N1 1.395(9) .
C5 H5 0.9300 .
C6 N2 1.332(11) .
C6 N5 1.403(11) .
C7 N3 1.340(11) .
C7 C8 1.381(11) .
C7 N4 1.393(11) .
C8 C9 1.384(10) .
C8 C12 1.398(11) .
C9 C10 1.359(10) .
C9 H9 0.9300 .
C10 N6 1.388(10) .
C10 H10 0.9300 .
C11 C12 1.363(11) .
C11 N6 1.404(10) .
C11 H11 0.9300 .
C12 H12 0.9300 .
C13 N7 1.392(9) .
C13 C14 1.452(10) .
C13 H13 0.9300 .
C14 C15 1.323(12) .
C14 H14 0.9300 .
C15 C18 1.395(11) .
C15 C16 1.412(11) .
C16 C17 1.435(12) .
C16 H16 0.9300 .
C17 N7 1.347(10) .
C17 H17 0.9300 .
C18 N8 1.352(11) .
C18 N9 1.407(10) .
Cu1 N1 2.094(6) .
Cu1 S2 2.262(2) 2_665
Cu1 S1 2.311(2) .
Cu1 I1 2.5663(12) .
Cu1 W1 2.7069(11) .
Cu2 N6 1.961(6) 14_556
Cu2 N7 2.131(6) .
Cu2 S1 2.268(2) .
Cu2 S2 2.310(2) .
Cu2 W1 2.6883(10) .
N2 N3 1.418(9) .
N4 N5 1.417(10) .
N6 Cu2 1.961(6) 14_546
N8 N8 1.383(12) 3_657
N9 N9 1.390(12) 3_657
S1 W1 2.2098(19) .
S2 W1 2.218(2) .
S2 Cu1 2.262(2) 2_665
W1 S1 2.2098(19) 2_665
W1 S2 2.218(2) 2_665
W1 Cu2 2.6883(10) 2_665
W1 Cu1 2.7069(11) 2_665

loop_
_platon_squeeze_void_nr
_platon_squeeze_void_average_x
_platon_squeeze_void_average_y
_platon_squeeze_void_average_z
_platon_squeeze_void_volume
_platon_squeeze_void_count_electrons
_platon_squeeze_void_content
1 0.000 -0.001 0.000 1714 836 ' '
2 0.500 0.237 0.265 1714 836 ' '
